data_8102976
loop_
_publ_author_name
'Zaikina, Julia V.'
'Kovnir, Kirill A.'
'Schwarz, Ulrich'
'Borrmann, Horst'
'Shevelkov, Andrei V.'

_publ_section_title
;
Crystal structure of silicon phosphorus telluride, Si~46-x~P~x~Te~y~ 
(y = 7.35, 6.98, 6.88; x &#x2264; 2y), a cationic clathrate-I
;
_journal_issue 3
_journal_name_full 'Zeitschrift f\"ur Kristallographie - New Crystal Structures'
_journal_page_first 177
_journal_page_last 180
_journal_volume 222
_journal_year 2007
_chemical_formula_structural 'Si~46-2x+~~\d~P~2x-~~\d~Te~x~ (x = 7.35, 6.98, 6.88)'
_chemical_formula_sum 'P14.7 Si31.3 Te7.35'
_chemical_formula_weight 2272.34
_chemical_name_common 'silicon-phosphorus telluride'
_chemical_name_systematic 'silicon-phosphorus telluride'
_space_group_IT_number 200
_symmetry_cell_setting cubic
_symmetry_space_group_name_Hall '-P 2 2 3'
_symmetry_space_group_name_H-M 'P m -3'
_atom_sites_solution_primary direct
_atom_sites_solution_secondary difmap
_audit_creation_date 2007-06-27T12:00:00-00:00
_audit_creation_method manual
_cell_angle_alpha 90
_cell_angle_beta 90
_cell_angle_gamma 90
_cell_formula_units_Z 1
_cell_length_a 9.9702(3)
_cell_length_b 9.9702(3)
_cell_length_c 9.9702(3)
_cell_measurement_temperature 295(2)
_cell_volume 991.09(5)
_computing_cell_refinement 'CSD (Akselrud, 1993)'
_computing_data_collection 'CrystalClear (Rigaku Corp., 2000)'
_computing_data_reduction 'CrystalClear (Rigaku Corp., 2000)'
_computing_molecular_graphics 'Atoms 5.1 (E. Dowty, 2000)'
_computing_publication_material 'SHELXL-97 (Sheldrick, 1997)'
_computing_structure_refinement 'SHELXL-97 (Sheldrick, 1997)'
_computing_structure_solution 'SHELXS-97 (Sheldrick, 1997)'
_diffrn_ambient_temperature 295(2)
_diffrn_detector_area_resol_mean 10.0000
_diffrn_measurement_details
;
scan:
    Number of images: 80
               Slice: 85.0000 - 205.0000
         Image width: 1.5000
            Exp time: 900.0000
       Rotation axis: Omega
               Omega: 0.0000
                 Chi: 5.0000
                 Phi: 0.0000
                 XTD: 127.4000
              2theta: 0.0000
scan:
    Number of images: 80
               Slice: 85.0000 - 205.0000
         Image width: 1.5000
            Exp time: 900.0000
       Rotation axis: Omega
               Omega: 0.0000
                 Chi: 5.0000
                 Phi: 120.0000
                 XTD: 127.4000
              2theta: 0.0000

;
_diffrn_measurement_device 'Rigaku R-AXIS SPIDER'
_diffrn_measurement_method oscillation
_diffrn_radiation_detector 'IP detector'
_diffrn_radiation_monochromator 'Multilayer optics'
_diffrn_radiation_source 'Rotating anode'
_diffrn_radiation_type AgK\a
_diffrn_radiation_wavelength 0.5608
_diffrn_reflns_av_R_equivalents 0.0163
_diffrn_reflns_limit_h_max 25
_diffrn_reflns_limit_h_min -19
_diffrn_reflns_limit_k_max 19
_diffrn_reflns_limit_k_min -21
_diffrn_reflns_limit_l_max 25
_diffrn_reflns_limit_l_min -25
_diffrn_reflns_number 37049
_diffrn_reflns_reduction_process 'Lp corrections applied'
_diffrn_reflns_theta_max 45.00
_diffrn_reflns_theta_min 2.79
_diffrn_source_current 20.0000
_diffrn_source_power 1.2000
_diffrn_source_voltage 60.0000
_exptl_absorpt_coefficient_mu 3.602
_exptl_absorpt_correction_T_max 1.0000
_exptl_absorpt_correction_T_min 0.6231
_exptl_absorpt_correction_type multi-scan
_exptl_crystal_colour grey
_exptl_crystal_density_diffrn 3.807
_exptl_crystal_density_method 'not measured'
_exptl_crystal_description block
_exptl_crystal_F_000 1041
_exptl_crystal_size_max 0.105
_exptl_crystal_size_mid 0.100
_exptl_crystal_size_min 0.090
_refine_diff_density_max 0.580
_refine_diff_density_min -2.029
_refine_ls_extinction_method SHELXL
_refine_ls_goodness_of_fit_ref 1.319
_refine_ls_matrix_type full
_refine_ls_number_parameters 34
_refine_ls_number_reflns 3039
_refine_ls_number_restraints 0
_refine_ls_restrained_S_all 1.319
_refine_ls_R_factor_all 0.0173
_refine_ls_R_factor_gt 0.0160
_refine_ls_shift/su_max 0.001
_refine_ls_structure_factor_coef Fsqd
_refine_ls_weighting_details 'calc w=1/[\s^2^(Fo^2^)+(0.0139P)^2^+0.1992P] where P=(Fo^2^+2Fc^2^)/3'
_refine_ls_weighting_scheme calc
_refine_ls_wR_factor_gt 0.0363
_refine_ls_wR_factor_ref 0.0366
_reflns_number_gt 2896
_reflns_number_total 3039
_reflns_threshold_expression >2sigma(I)
_cod_data_source_file 409928.cff
_cod_data_source_block SiPTe
_cod_original_sg_symbol_H-M Pm-3
_cod_database_code 8102976

loop_
_symmetry_equiv_pos_as_xyz
'x, y, z'
'-x, -y, z'
'-x, y, -z'
'x, -y, -z'
'z, x, y'
'z, -x, -y'
'-z, -x, y'
'-z, x, -y'
'y, z, x'
'-y, z, -x'
'y, -z, -x'
'-y, -z, x'
'-x, -y, -z'
'x, y, -z'
'x, -y, z'
'-x, y, z'
'-z, -x, -y'
'-z, x, y'
'z, x, -y'
'z, -x, y'
'-y, -z, -x'
'y, -z, x'
'-y, z, x'
'y, z, -x'

loop_
_atom_site_label
_atom_site_type_symbol
_atom_site_symmetry_multiplicity
_atom_site_Wyckoff_symbol
_atom_site_fract_x
_atom_site_fract_y
_atom_site_fract_z
_atom_site_adp_type
_atom_site_U_iso_or_equiv
_atom_site_occupancy
Te1 Te 1 a 0.0000 0.0000 0.0000 Uani 0.00658(2) 1
Te2 Te 1 b 0.5000 0.5000 0.5000 Uani 0.00727(9) 0.3472(16)
Te3 Te 6 g 0.261824(9) 0.5000 0.0000 Uani 0.01249(1) 1
P1 P 6 f 0.24660(3) 0.0000 0.5000 Uani 0.00676(9) 0.39(4)
Si1 Si 6 f 0.24660(3) 0.0000 0.5000 Uani 0.00676(9) 0.61(4)
P21 P 8 i1 0.184364(17) 0.184364(17) 0.184364(17) Uani 0.00672(7) 0.11(3)
Si21 Si 8 i1 0.184364(17) 0.184364(17) 0.184364(17) Uani 0.00672(7) 0.89(3)
P22 P 8 i2 0.316791(14) 0.316791(14) 0.316791(14) Uani 0.00637(3) 1
P31 P 12 j 0.0000 0.30857(3) 0.11716(2) Uani 0.00723(5) 0.29(2)
Si31 Si 12 j 0.0000 0.30857(3) 0.11716(2) Uani 0.00723(5) 0.71(2)
Si32 Si 12 k 0.5000 0.38272(3) 0.19039(3) Uani 0.00797(3) 1

loop_
_atom_site_aniso_label
_atom_site_aniso_U_11
_atom_site_aniso_U_22
_atom_site_aniso_U_33
_atom_site_aniso_U_23
_atom_site_aniso_U_13
_atom_site_aniso_U_12
Te1 0.00658(2) 0.00658(2) 0.00658(2) 0.000 0.000 0.000
Te2 0.00727(9) 0.00727(9) 0.00727(9) 0.000 0.000 0.000
Te3 0.01203(3) 0.00985(3) 0.01560(3) 0.000 0.000 0.000
P1 0.00643(12) 0.00599(12) 0.00786(12) 0.000 0.000 0.000
Si1 0.00643(12) 0.00599(12) 0.00786(12) 0.000 0.000 0.000
P21 0.00672(7) 0.00672(7) 0.00672(7) 0.00003(3) 0.00003(3) 0.00003(3)
Si21 0.00672(7) 0.00672(7) 0.00672(7) 0.00003(3) 0.00003(3) 0.00003(3)
P22 0.00637(3) 0.00637(3) 0.00637(3) -0.00018(3) -0.00018(3) -0.00018(3)
Si32 0.00859(8) 0.00865(8) 0.00667(7) 0.000 -0.00172(6) 0.000
P31 0.00689(8) 0.00756(8) 0.00722(8) -0.00144(5) 0.000 0.000
Si31 0.00689(8) 0.00756(8) 0.00722(8) -0.00144(5) 0.000 0.000

loop_
_atom_type_symbol
_atom_type_description
_atom_type_scat_dispersion_real
_atom_type_scat_dispersion_imag
_atom_type_scat_source
Si Si 0.0522 0.0431 'International Tables Vol C Tables 4.2.6.8 and 6.1.1.4'
P P 0.0667 0.0580 'International Tables Vol C Tables 4.2.6.8 and 6.1.1.4'
Te Te -0.9710 1.0960 'International Tables Vol C Tables 4.2.6.8 and 6.1.1.4'

loop_
_geom_angle_atom_site_label_1
_geom_angle_atom_site_label_2
_geom_angle_atom_site_label_3
_geom_angle
_geom_angle_site_symmetry_1
_geom_angle_site_symmetry_3
_geom_angle_publ_flag
P31 P1 Si31 111.866(19) . 2_565 ?
P31 P1 P31 111.866(19) . 2_565 ?
Si31 P1 P31 0.000(12) 2_565 2_565 ?
P31 P1 Si32 109.014(4) . . ?
Si31 P1 Si32 109.013(4) 2_565 . ?
P31 P1 Si32 109.013(4) 2_565 . ?
P31 P1 Si32 109.013(4) . 2_565 ?
Si31 P1 Si32 109.013(4) 2_565 2_565 ?
P31 P1 Si32 109.013(4) 2_565 2_565 ?
Si32 P1 Si32 108.873(19) . 2_565 ?
P22 P21 P31 108.458(9) . . ?
P22 P21 Si31 108.458(9) . 9 ?
P31 P21 Si31 110.465(9) . 9 ?
P22 P21 P31 108.458(9) . 5 ?
P31 P21 P31 110.465(9) . 5 ?
Si31 P21 P31 110.465(9) 9 5 ?
P22 P21 P31 108.458(9) . 9 ?
P31 P21 P31 110.465(9) . 9 ?
Si31 P21 P31 0.000(16) 9 9 ?
P31 P21 P31 110.465(9) 5 9 ?
P22 P21 Si31 108.458(9) . 5 ?
P31 P21 Si31 110.465(9) . 5 ?
Si31 P21 Si31 110.465(9) 9 5 ?
P31 P21 Si31 0.000(12) 5 5 ?
P31 P21 Si31 110.465(9) 9 5 ?
P21 P22 Si32 107.773(8) . 9 ?
P21 P22 Si32 107.773(8) . . ?
Si32 P22 Si32 111.115(8) 9 . ?
P21 P22 Si32 107.773(8) . 5 ?
Si32 P22 Si32 111.115(8) 9 5 ?
Si32 P22 Si32 111.115(8) . 5 ?
P22 Si32 P22 104.222(12) 15_565 . ?
P22 Si32 P1 106.127(10) 15_565 . ?
P22 Si32 P1 106.127(10) . . ?
P22 Si32 Si32 106.500(7) 15_565 14_556 ?
P22 Si32 Si32 106.500(7) . 14_556 ?
P1 Si32 Si32 125.563(9) . 14_556 ?
P1 P31 P21 106.317(11) . . ?
P1 P31 Si21 106.317(11) . 16 ?
P21 P31 Si21 105.095(12) . 16 ?
P1 P31 P21 106.317(11) . 16 ?
P21 P31 P21 105.095(12) . 16 ?
Si21 P31 P21 0.000(2) 16 16 ?
P1 P31 Si31 124.067(9) . 14 ?
P21 P31 Si31 106.820(7) . 14 ?
Si21 P31 Si31 106.820(7) 16 14 ?
P21 P31 Si31 106.820(7) 16 14 ?
P1 P31 P31 124.067(9) . 14 ?
P21 P31 P31 106.820(7) . 14 ?
Si21 P31 P31 106.820(7) 16 14 ?
P21 P31 P31 106.820(7) 16 14 ?
Si31 P31 P31 0.000(12) 14 14 ?

loop_
_geom_bond_atom_site_label_1
_geom_bond_atom_site_label_2
_geom_bond_distance
_geom_bond_site_symmetry_2
_geom_bond_publ_flag
P1 P31 2.3039(3) . ?
P1 Si31 2.3039(3) 2_565 ?
P1 P31 2.3039(3) 2_565 ?
P1 Si32 2.3334(3) . ?
P1 Si32 2.3334(3) 2_565 ?
P21 P22 2.2869(4) . ?
P21 P31 2.31546(19) . ?
P21 Si31 2.31546(19) 9 ?
P21 P31 2.31546(19) 5 ?
P21 P31 2.31546(19) 9 ?
P21 Si31 2.31546(19) 5 ?
P22 Si32 2.3145(2) 9 ?
P22 Si32 2.3145(2) . ?
P22 Si32 2.31452(19) 5 ?
Si32 P22 2.31452(19) 15_565 ?
Si32 Si32 2.3386(5) 14_556 ?
P31 Si21 2.31546(19) 16 ?
P31 P21 2.31546(19) 16 ?
P31 Si31 2.3362(5) 14 ?
P31 P31 2.3362(5) 14 ?
